data_7012664
loop_
_publ_author_name
'Ru Son, Au Ji'
'Schweiger, Scott W.'
'Thorn, Matthew G.'
'Moses, John E.'
'Fanwick, Phillip E.'
'Rothwell, Ian P.'

_publ_section_title
;
 The isolation and chemistry of tantalum dimethylamides containing
 resolved 3,3'-disubstituted-1,1'-bi-2,2'-naphthoxide ligandsElectronic
 supplementary information (ESI) available: ORTEP views of (R)-7,
 (R,S)-8, (S)-9 and (S)-12. See
 http://www.rsc.org/suppdata/dt/b2/b212910h/
;
_journal_issue 8
_journal_name_full 'Dalton Transactions'
_journal_page_first 1620
_journal_paper_doi 10.1039/b212910h
_journal_year 2003
_chemical_formula_sum 'C31 H39 Cl4 N O2 Si2 Ta'
_chemical_formula_weight 836.59
_chemical_name_systematic ' ?'
_space_group_IT_number 5
_symmetry_cell_setting monoclinic
_symmetry_space_group_name_Hall 'C 2y'
_symmetry_space_group_name_H-M 'C 1 2 1'
_atom_type_scat_source 'International Tables for Crystallography (Vol C)'
_cell_angle_alpha 90.00
_cell_angle_beta 100.591(3)
_cell_angle_gamma 90.00
_cell_formula_units_Z 4
_cell_length_a 27.604(2)
_cell_length_b 12.7559(7)
_cell_length_c 11.5492(10)
_cell_measurement_reflns_used 16547
_cell_measurement_temperature 173
_cell_measurement_theta_max 27
_cell_measurement_theta_min 4
_cell_volume 3997.4(5)
_computing_cell_refinement DENZO/SCALEPACK_(Otwinowski,_1996)
_computing_data_collection Collect_(Nonius,_1998)
_computing_data_reduction DENZO/SCALEPACK_(Otwinowski,_1996)
_computing_molecular_graphics
;
ORTEP (Johnson, 1976)
PLUTON (Spek, 1991)
;
_computing_publication_material CIF_VAX_MolEN_(Fair,_1990)
_computing_structure_refinement SHELX97_(Sheldrick,_1997)
_computing_structure_solution PATTY_(DIRDIF99,_Beurskins,_1999)
_diffrn_ambient_temperature 173
_diffrn_measurement_device_type Nonius_KappaCCD
_diffrn_measurement_method \w
_diffrn_radiation_type MO-K\a
_diffrn_radiation_wavelength 0.71073
_diffrn_reflns_av_R_equivalents 0.069
_diffrn_reflns_limit_h_max 35
_diffrn_reflns_limit_h_min -36
_diffrn_reflns_limit_k_max 15
_diffrn_reflns_limit_k_min -14
_diffrn_reflns_limit_l_max 15
_diffrn_reflns_limit_l_min -15
_diffrn_reflns_number 16547
_diffrn_reflns_theta_max 27.93
_diffrn_reflns_theta_min 4.00
_exptl_absorpt_coefficient_mu 3.071
_exptl_absorpt_correction_T_max 0.6309
_exptl_absorpt_correction_T_min 0.2923
_exptl_absorpt_correction_type multi-scan_(Otwinowski_&_Minor,_
_exptl_crystal_colour red-orange
_exptl_crystal_density_diffrn 1.39
_exptl_crystal_description plate
_exptl_crystal_F_000 1668
_exptl_crystal_size_max 0.30
_exptl_crystal_size_mid 0.28
_exptl_crystal_size_min 0.15
_refine_diff_density_max 1.26
_refine_diff_density_min -2.94
_refine_ls_abs_structure_details 'Flack H. D. (1983), Acta Cryst. A39, 876-881'
_refine_ls_abs_structure_Flack -0.001(10)
_refine_ls_extinction_coef 0.35E-02
_refine_ls_extinction_method SHELXL97_(Sheldrick_1997)
_refine_ls_goodness_of_fit_ref 1.042
_refine_ls_hydrogen_treatment H_atoms_riding
_refine_ls_matrix_type full
_refine_ls_number_parameters 372
_refine_ls_number_reflns 8683
_refine_ls_number_restraints 1
_refine_ls_R_factor_gt 0.054
_refine_ls_shift/su_max 0.002
_refine_ls_structure_factor_coef Fsqd
_refine_ls_weighting_details 'w=1/[\s^2^(Fo^2^)+(0.0863P)^2^+0.0000P] where P=(Fo^2^+2Fc^2^)/3'
_refine_ls_weighting_scheme calc
_refine_ls_wR_factor_ref 0.130
_reflns_number_gt 7859
_reflns_number_total 8683
_reflns_threshold_expression >2.0\s(I)
_cod_data_source_file b212910h.txt
_cod_data_source_block MT14I
_cod_depositor_comments
;
The following automatic conversions were performed:
'_refine_ls_weighting_scheme' value 'calc ' changed to 'calc' according to
'/home/saulius/struct/CIF-dictionaries/cif_core.dic' dictionary named
'cif_core.dic' version 2.4.1 from 2010-06-29.

Automatic conversion script
Id: cif_fix_enum 1527 2010-12-29 10:47:43Z saulius 
;
_cod_original_cell_volume 3997.4(9)
_cod_database_code 7012664
_reflns_friedl_coverage 0.8331

loop_
_symmetry_equiv_pos_as_xyz
'x, y, z'
'-x, y, -z'
'x+1/2, y+1/2, z'
'-x+1/2, y+1/2, -z'

loop_
_atom_site_label
_atom_site_type_symbol
_atom_site_fract_x
_atom_site_fract_y
_atom_site_fract_z
_atom_site_U_iso_or_equiv
_atom_site_adp_type
_atom_site_occupancy
_atom_site_symmetry_multiplicity
_atom_site_calc_flag
_atom_site_refinement_flags
_atom_site_disorder_assembly
_atom_site_disorder_group
Ta Ta 1.101729(9) 0.99738(3) 0.84081(2) 0.03411(13) Uani 1 1 d . . .
Cl(3) Cl 1.04545(10) 0.8792(2) 0.9130(3) 0.0467(7) Uani 1 1 d . . .
Cl(4) Cl 1.05713(10) 1.1410(2) 0.9115(3) 0.0444(6) Uani 1 1 d . . .
Cl(5) Cl 1.04522(7) 0.9984(4) 0.66046(16) 0.0490(4) Uani 1 1 d . . .
Cl(6) Cl 1.15177(7) 1.0068(3) 1.03164(17) 0.0431(5) Uani 1 1 d . . .
Si(12) Si 1.12350(10) 1.2983(2) 0.6433(2) 0.0464(6) Uani 1 1 d . . .
Si(22) Si 1.17134(10) 0.67626(19) 0.9469(2) 0.0406(6) Uani 1 1 d . . .
O(1) O 1.1387(2) 0.8814(5) 0.8043(6) 0.0326(14) Uani 1 1 d . . .
O(2) O 1.1434(2) 1.0884(5) 0.7745(6) 0.0368(16) Uani 1 1 d . . .
N(7) N 0.9431(3) 1.0203(7) 0.8147(7) 0.055(3) Uani 1 1 d . . .
C(11) C 1.1635(3) 1.0871(7) 0.6738(7) 0.0378(19) Uani 1 1 d . . .
C(12) C 1.1547(3) 1.1748(7) 0.5996(8) 0.042(2) Uani 1 1 d . . .
C(13) C 1.1707(4) 1.1674(9) 0.4932(9) 0.054(3) Uani 1 1 d . . .
C(14) C 1.1937(4) 1.0769(8) 0.4582(8) 0.044(2) Uani 1 1 d . . .
C(15) C 1.2063(4) 1.0711(9) 0.3453(9) 0.051(2) Uani 1 1 d . . .
C(16) C 1.2242(3) 0.9772(12) 0.3093(7) 0.060(4) Uani 1 1 d . . .
C(17) C 1.2314(4) 0.8933(10) 0.3814(8) 0.054(3) Uani 1 1 d . . .
C(18) C 1.2211(3) 0.8986(9) 0.4951(8) 0.045(2) Uani 1 1 d . . .
C(19) C 1.2021(2) 0.9934(12) 0.5346(6) 0.0410(16) Uani 1 1 d . . .
C(1A) C 1.1915(2) 1.0024(11) 0.6519(6) 0.0354(15) Uani 1 1 d . . .
C(21) C 1.1875(3) 0.8611(6) 0.8063(7) 0.0292(15) Uani 1 1 d . . .
C(22) C 1.2087(3) 0.7757(7) 0.8790(7) 0.0345(17) Uani 1 1 d . . .
C(23) C 1.2591(3) 0.7624(7) 0.8915(8) 0.0395(19) Uani 1 1 d . . .
C(24) C 1.2885(3) 0.8297(7) 0.8385(7) 0.0383(18) Uani 1 1 d . . .
C(25) C 1.3406(3) 0.8183(8) 0.8632(8) 0.0404(19) Uani 1 1 d . . .
C(26) C 1.3704(3) 0.8914(8) 0.8181(9) 0.050(2) Uani 1 1 d . . .
C(27) C 1.3484(3) 0.9701(7) 0.7441(8) 0.045(3) Uani 1 1 d . . .
C(28) C 1.2987(3) 0.9819(10) 0.7178(7) 0.042(2) Uani 1 1 d . . .
C(29) C 1.2668(3) 0.9109(7) 0.7637(7) 0.0352(17) Uani 1 1 d . . .
C(2A) C 1.2140(3) 0.9230(7) 0.7428(7) 0.0326(17) Uani 1 1 d . . .
C(71) C 0.9342(4) 1.1246(11) 0.7584(11) 0.065(3) Uani 1 1 d . . .
C(72) C 0.9217(4) 0.9309(10) 0.7411(12) 0.067(3) Uani 1 1 d . . .
C(121) C 1.1336(5) 1.4058(10) 0.5412(12) 0.073(4) Uani 1 1 d . . .
C(122) C 1.0560(4) 1.2787(11) 0.6201(14) 0.080(4) Uani 1 1 d . . .
C(123) C 1.1508(5) 1.3344(9) 0.7972(10) 0.065(3) Uani 1 1 d . . .
C(221) C 1.1520(5) 0.7265(9) 1.0815(9) 0.062(3) Uani 1 1 d . . .
C(222) C 1.1177(4) 0.6367(9) 0.8346(10) 0.056(3) Uani 1 1 d . . .
C(223) C 1.2113(4) 0.5614(7) 0.9862(9) 0.050(2) Uani 1 1 d . . .
C(901) C 0.0000 0.394(3) 0.0000 0.117(10) Uiso 1 2 d S . .
C(902) C 0.0091(12) 0.485(4) -0.055(3) 0.112(10) Uiso 0.50 1 d P . .
C(903) C 0.0000 0.588(3) 0.0000 0.163(15) Uiso 1 2 d S . .
C(904) C 0.0152(15) 0.595(3) 0.121(4) 0.108(11) Uiso 0.50 1 d P . .
C(905) C 0.0010(12) 0.492(4) -0.183(3) 0.111(9) Uiso 0.50 1 d P . .
C(906) C -0.0074(12) 0.409(3) 0.127(3) 0.084(8) Uiso 0.50 1 d P . .
H(13) H 1.1661 1.2246 0.4425 0.070 Uiso 1 1 calc R . .
H(15) H 1.2026 1.1292 0.2958 0.067 Uiso 1 1 calc R . .
H(16) H 1.2314 0.9720 0.2339 0.078 Uiso 1 1 calc R . .
H(17) H 1.2434 0.8312 0.3552 0.071 Uiso 1 1 calc R . .
H(18) H 1.2265 0.8407 0.5447 0.058 Uiso 1 1 calc R . .
H(23) H 1.2740 0.7067 0.9366 0.051 Uiso 1 1 calc R . .
H(25) H 1.3550 0.7627 0.9090 0.053 Uiso 1 1 calc R . .
H(26) H 1.4045 0.8871 0.8379 0.065 Uiso 1 1 calc R . .
H(27) H 1.3682 1.0162 0.7113 0.059 Uiso 1 1 calc R . .
H(28) H 1.2852 1.0368 0.6695 0.055 Uiso 1 1 calc R . .
H(7A) H 0.9758 1.0105 0.8350 0.071 Uiso 1 1 calc R . .
H(7B) H 0.9306 1.0203 0.8815 0.071 Uiso 1 1 calc R . .
H(12A) H 1.1238 1.4714 0.5706 0.095 Uiso 1 1 calc R . .
H(12B) H 1.1143 1.3926 0.4646 0.095 Uiso 1 1 calc R . .
H(12C) H 1.1678 1.4087 0.5358 0.095 Uiso 1 1 calc R . .
H(12D) H 1.0484 1.2272 0.6747 0.105 Uiso 1 1 calc R . .
H(12E) H 1.0443 1.2550 0.5410 0.105 Uiso 1 1 calc R . .
H(12F) H 1.0402 1.3438 0.6326 0.105 Uiso 1 1 calc R . .
H(12G) H 1.1345 1.3957 0.8197 0.085 Uiso 1 1 calc R . .
H(12H) H 1.1852 1.3489 0.8027 0.085 Uiso 1 1 calc R . .
H(12I) H 1.1466 1.2775 0.8489 0.085 Uiso 1 1 calc R . .
H(22A) H 1.1385 0.6701 1.1207 0.081 Uiso 1 1 calc R . .
H(22B) H 1.1274 0.7798 1.0605 0.081 Uiso 1 1 calc R . .
H(22C) H 1.1800 0.7556 1.1332 0.081 Uiso 1 1 calc R . .
H(22D) H 1.1289 0.6132 0.7650 0.073 Uiso 1 1 calc R . .
H(22E) H 1.0960 0.6955 0.8155 0.073 Uiso 1 1 calc R . .
H(22F) H 1.1004 0.5808 0.8651 0.073 Uiso 1 1 calc R . .
H(22G) H 1.1925 0.5057 1.0122 0.065 Uiso 1 1 calc R . .
H(22H) H 1.2380 0.5799 1.0484 0.065 Uiso 1 1 calc R . .
H(22I) H 1.2241 0.5388 0.9186 0.065 Uiso 1 1 calc R . .
H(71A) H 0.9603 1.1408 0.7169 0.084 Uiso 1 1 calc R . .
H(71B) H 0.9331 1.1767 0.8178 0.084 Uiso 1 1 calc R . .
H(71C) H 0.9034 1.1238 0.7040 0.084 Uiso 1 1 calc R . .
H(72A) H 0.8869 0.9418 0.7159 0.087 Uiso 1 1 calc R . .
H(72B) H 0.9270 0.8674 0.7862 0.087 Uiso 1 1 calc R . .
H(72C) H 0.9372 0.9254 0.6734 0.087 Uiso 1 1 calc R . .

loop_
_atom_site_aniso_label
_atom_site_aniso_U_11
_atom_site_aniso_U_22
_atom_site_aniso_U_33
_atom_site_aniso_U_12
_atom_site_aniso_U_13
_atom_site_aniso_U_23
Ta 0.02725(16) 0.04159(19) 0.03622(18) 0.0001(2) 0.01304(10) 0.0041(2)
Cl(3) 0.0342(13) 0.0481(14) 0.0639(17) -0.0013(10) 0.0254(12) 0.0073(12)
Cl(4) 0.0418(14) 0.0418(13) 0.0535(15) 0.0052(10) 0.0191(11) 0.0009(11)
Cl(5) 0.0385(9) 0.0635(11) 0.0429(9) 0.001(2) 0.0022(7) 0.004(2)
Cl(6) 0.0389(9) 0.0555(15) 0.0358(9) -0.0016(13) 0.0090(7) 0.0038(14)
Si(12) 0.0416(14) 0.0498(15) 0.0492(15) 0.0012(10) 0.0121(12) 0.0159(11)
Si(22) 0.0451(14) 0.0388(13) 0.0427(14) 0.0058(10) 0.0201(11) 0.0044(10)
O(1) 0.028(3) 0.039(3) 0.034(3) 0.000(2) 0.015(3) 0.007(3)
O(2) 0.033(3) 0.048(4) 0.032(3) 0.013(3) 0.014(3) 0.005(3)
N(7) 0.053(5) 0.069(8) 0.046(4) 0.005(4) 0.017(4) -0.007(4)
C(11) 0.032(4) 0.060(5) 0.026(4) -0.008(4) 0.015(3) 0.011(4)
C(12) 0.038(5) 0.052(5) 0.035(5) -0.004(4) 0.007(4) 0.010(4)
C(13) 0.038(5) 0.089(8) 0.035(5) -0.007(5) 0.009(4) 0.027(5)
C(14) 0.037(5) 0.061(6) 0.037(5) -0.011(4) 0.014(4) -0.001(4)
C(15) 0.038(5) 0.085(8) 0.035(5) 0.003(5) 0.015(4) 0.013(5)
C(16) 0.037(4) 0.122(13) 0.022(4) 0.004(6) 0.008(3) 0.000(6)
C(17) 0.047(6) 0.088(8) 0.029(5) 0.008(5) 0.010(4) -0.007(5)
C(18) 0.034(5) 0.070(6) 0.031(5) 0.003(4) 0.009(4) 0.002(4)
C(19) 0.024(3) 0.070(5) 0.029(3) 0.000(6) 0.006(2) 0.004(7)
C(1A) 0.029(3) 0.052(4) 0.029(3) -0.005(5) 0.013(3) 0.005(6)
C(21) 0.026(4) 0.033(4) 0.032(4) 0.004(3) 0.014(3) 0.000(3)
C(22) 0.035(4) 0.042(5) 0.028(4) -0.002(3) 0.010(3) -0.003(3)
C(23) 0.039(5) 0.044(5) 0.036(5) 0.010(4) 0.011(4) 0.001(3)
C(24) 0.037(4) 0.048(5) 0.030(4) 0.000(4) 0.008(3) -0.012(3)
C(25) 0.027(4) 0.058(6) 0.036(5) 0.009(4) 0.006(3) -0.003(4)
C(26) 0.023(4) 0.077(7) 0.051(6) 0.005(4) 0.008(4) -0.008(5)
C(27) 0.033(4) 0.064(8) 0.042(5) -0.013(4) 0.015(4) -0.006(4)
C(28) 0.031(4) 0.067(8) 0.029(3) -0.007(4) 0.008(3) -0.004(4)
C(29) 0.031(4) 0.044(5) 0.031(4) 0.001(3) 0.007(3) -0.002(3)
C(2A) 0.023(4) 0.047(5) 0.030(4) 0.003(3) 0.010(3) -0.004(3)
C(71) 0.038(6) 0.088(9) 0.064(8) 0.006(5) 0.000(5) 0.011(6)
C(72) 0.056(7) 0.070(8) 0.080(9) -0.005(6) 0.027(6) -0.014(6)
C(121) 0.071(8) 0.074(8) 0.079(9) 0.002(6) 0.023(7) 0.037(7)
C(122) 0.038(6) 0.083(9) 0.123(12) 0.009(5) 0.023(7) 0.040(8)
C(123) 0.092(9) 0.050(6) 0.057(7) -0.005(6) 0.023(6) 0.001(5)
C(221) 0.089(9) 0.062(7) 0.045(6) 0.019(6) 0.034(6) 0.009(5)
C(222) 0.050(6) 0.052(6) 0.068(7) -0.007(5) 0.012(5) 0.004(5)
C(223) 0.064(6) 0.041(5) 0.050(6) 0.003(4) 0.026(5) 0.012(4)
